data_7113992
loop_
_publ_author_name
'Ying Huang'
'Qing-Song Zhang'
'Ping Fang'
'Tie-Gen Chen'
'Jun Zhu'
'Xue-Long Hou'

_publ_section_title
;
 Pd-catalyzed highly regio-, diastereo-, and enantioselective allylic
 alkylation of alpha-fluorophosphonates
;
_journal_name_full Chem.Commun.
_journal_page_first 6751
_journal_paper_doi 10.1039/C4CC02158D
_journal_volume 50
_journal_year 2014
_chemical_absolute_configuration ad
_chemical_formula_sum 'C21 H23 Br F N4 O7 P'
_chemical_formula_weight 573.31
_chemical_name_systematic
; 
 ? 
;
_space_group_crystal_system monoclinic
_space_group_IT_number 5
_space_group_name_Hall 'C 2y'
_space_group_name_H-M_alt 'C 1 2 1'
_symmetry_space_group_name_Hall 'C 2y'
_symmetry_space_group_name_H-M 'C 1 2 1'
_atom_sites_solution_hydrogens mixed
_audit_creation_method SHELXL-2013
_cell_angle_alpha 90
_cell_angle_beta 95.205(2)
_cell_angle_gamma 90
_cell_formula_units_Z 8
_cell_length_a 21.4800(19)
_cell_length_b 15.0402(13)
_cell_length_c 15.6870(14)
_cell_measurement_reflns_used 4079
_cell_measurement_temperature 293(2)
_cell_measurement_theta_max 48.463
_cell_measurement_theta_min 5.215
_cell_volume 5047.0(8)
_computing_cell_refinement 'Bruker SMART'
_computing_data_collection 'Bruker SMART'
_computing_data_reduction 'Bruker SHELXTL'
_computing_molecular_graphics 'Bruker SHELXTL'
_computing_publication_material 'Bruker SHELXTL'
_computing_structure_refinement 'SHELXL-2013 (Sheldrick, 2013)'
_computing_structure_solution 'Bruker SHELXTL'
_diffrn_ambient_temperature 293(2)
_diffrn_measured_fraction_theta_full 1.000
_diffrn_measured_fraction_theta_max 1.000
_diffrn_measurement_device_type 'CCD area detector'
_diffrn_measurement_method 'phi and omega scans'
_diffrn_radiation_type MoK\a
_diffrn_radiation_wavelength 0.71073
_diffrn_reflns_av_R_equivalents 0.0270
_diffrn_reflns_av_unetI/netI 0.0648
_diffrn_reflns_Laue_measured_fraction_full 1.000
_diffrn_reflns_Laue_measured_fraction_max 1.000
_diffrn_reflns_limit_h_max 26
_diffrn_reflns_limit_h_min -26
_diffrn_reflns_limit_k_max 18
_diffrn_reflns_limit_k_min -18
_diffrn_reflns_limit_l_max 19
_diffrn_reflns_limit_l_min 0
_diffrn_reflns_number 9912
_diffrn_reflns_point_group_measured_fraction_full 0.980
_diffrn_reflns_point_group_measured_fraction_max 0.979
_diffrn_reflns_theta_full 25.242
_diffrn_reflns_theta_max 25.996
_diffrn_reflns_theta_min 1.303
_exptl_absorpt_coefficient_mu 1.747
_exptl_absorpt_correction_T_max 0.7456
_exptl_absorpt_correction_T_min 0.6457
_exptl_absorpt_correction_type empirical
_exptl_absorpt_process_details sadabs
_exptl_crystal_colour colorless
_exptl_crystal_density_diffrn 1.509
_exptl_crystal_description prismatic
_exptl_crystal_F_000 2336
_refine_diff_density_max 0.569
_refine_diff_density_min -0.202
_refine_diff_density_rms 0.050
_refine_ls_abs_structure_details
; 
 Flack x determined using 2407 quotients [(I+)-(I-)]/[(I+)+(I-)] 
 (Parsons and Flack (2004), Acta Cryst. A60, s61). 
;
_refine_ls_abs_structure_Flack 0.162(11)
_refine_ls_extinction_method none
_refine_ls_goodness_of_fit_ref 0.982
_refine_ls_hydrogen_treatment mixed
_refine_ls_matrix_type full
_refine_ls_number_parameters 722
_refine_ls_number_reflns 9731
_refine_ls_number_restraints 118
_refine_ls_restrained_S_all 0.983
_refine_ls_R_factor_all 0.0795
_refine_ls_R_factor_gt 0.0485
_refine_ls_shift/su_max 0.000
_refine_ls_shift/su_mean 0.000
_refine_ls_structure_factor_coef Fsqd
_refine_ls_weighting_details 'w=1/[\s^2^(Fo^2^)+(0.0804P)^2^] where P=(Fo^2^+2Fc^2^)/3'
_refine_ls_weighting_scheme calc
_refine_ls_wR_factor_gt 0.1303
_refine_ls_wR_factor_ref 0.1449
_reflns_Friedel_coverage 0.883
_reflns_Friedel_fraction_full 0.958
_reflns_Friedel_fraction_max 0.957
_reflns_number_gt 6327
_reflns_number_total 9731
_reflns_threshold_expression 'I > 2\s(I)'
_cod_data_source_file c4cc02158d2.cif
_cod_data_source_block cd21452
_cod_database_code 7113992
_shelx_space_group_comment
; 
The symmetry employed for this shelxl refinement is uniquely defined 
by the following loop, which should always be used as a source of 
symmetry information in preference to the above space-group names. 
They are only intended as comments. 
;
_shelxl_version_number 2013-4

loop_
_space_group_symop_operation_xyz
'x, y, z'
'-x, y, -z'
'x+1/2, y+1/2, z'
'-x+1/2, y+1/2, -z'

loop_
_atom_site_label
_atom_site_type_symbol
_atom_site_fract_x
_atom_site_fract_y
_atom_site_fract_z
_atom_site_U_iso_or_equiv
_atom_site_adp_type
_atom_site_occupancy
_atom_site_site_symmetry_order
_atom_site_calc_flag
_atom_site_refinement_flags_posn
_atom_site_refinement_flags_adp
_atom_site_refinement_flags_occupancy
_atom_site_disorder_assembly
_atom_site_disorder_group
Br1 Br 0.14995(5) 1.00707(6) 0.74858(6) 0.1009(4) Uani 1 1 d . . . . .
Br2 Br 0.15318(4) 0.65569(6) 0.25446(6) 0.0923(3) Uani 1 1 d . . . . .
P1 P 0.42112(8) 0.74985(13) 0.86422(12) 0.0600(5) Uani 1 1 d . . . . .
P2 P 0.40428(8) 0.92780(16) 0.35599(11) 0.0651(5) Uani 1 1 d . . . . .
F1 F 0.32798(16) 0.6480(2) 0.8924(2) 0.0608(9) Uani 1 1 d . . . . .
F2 F 0.4094(2) 0.8405(3) 0.4975(3) 0.0805(12) Uani 1 1 d . . . . .
N1 N 0.4022(3) 0.5699(5) 1.0022(4) 0.0592(14) Uani 1 1 d . . . . .
N2 N 0.4389(3) 0.5188(4) 1.0594(4) 0.0593(15) Uani 1 1 d D . . . .
N3 N 0.4079(4) 0.1514(5) 1.0309(5) 0.0809(18) Uani 1 1 d . . . . .
N4 N 0.5200(3) 0.4007(6) 1.1670(4) 0.0706(17) Uani 1 1 d . . . . .
N5 N 0.4047(3) 1.0740(6) 0.5089(4) 0.0708(18) Uani 1 1 d . . . . .
N6 N 0.4411(3) 1.1302(5) 0.5618(4) 0.0687(18) Uani 1 1 d D . . . .
N7 N 0.4031(5) 1.4969(7) 0.5291(6) 0.102(3) Uani 1 1 d . . . . .
N8 N 0.5207(3) 1.2537(7) 0.6660(4) 0.079(2) Uani 1 1 d . . . . .
O1 O 0.4771(2) 0.6958(4) 0.8610(3) 0.0745(15) Uani 1 1 d . . . . .
O2 O 0.3821(2) 0.7613(4) 0.7771(3) 0.0788(14) Uani 1 1 d . . . . .
O3 O 0.4313(3) 0.8448(4) 0.8986(4) 0.0880(16) Uani 1 1 d . . . . .
O4 O 0.3638(4) 0.1240(4) 0.9848(5) 0.112(2) Uani 1 1 d . . . . .
O5 O 0.4444(4) 0.1037(5) 1.0730(6) 0.123(3) Uani 1 1 d . . . . .
O6 O 0.5550(3) 0.3446(5) 1.2021(4) 0.0890(18) Uani 1 1 d . . . . .
O7 O 0.5255(3) 0.4789(5) 1.1826(4) 0.099(2) Uani 1 1 d . . . . .
O8 O 0.4679(3) 0.9593(5) 0.3511(3) 0.0894(18) Uani 1 1 d . . . . .
O9 O 0.3512(2) 0.9868(4) 0.3142(3) 0.0814(15) Uani 1 1 d D . . . .
O10 O 0.3903(3) 0.8341(4) 0.3164(3) 0.0852(16) Uani 1 1 d . . . . .
O11 O 0.3568(5) 1.5195(6) 0.4855(5) 0.129(3) Uani 1 1 d . . . . .
O12 O 0.4386(4) 1.5464(6) 0.5705(6) 0.141(3) Uani 1 1 d . . . . .
O13 O 0.5559(3) 1.3096(5) 0.6983(4) 0.096(2) Uani 1 1 d . . . . .
O14 O 0.5272(3) 1.1752(6) 0.6818(5) 0.107(2) Uani 1 1 d . . . . .
C1 C 0.3674(3) 0.7064(5) 0.9400(4) 0.0552(16) Uani 1 1 d . . . . .
C2 C 0.4065(3) 0.6517(6) 1.0052(4) 0.0588(16) Uani 1 1 d . . . . .
H2 H 0.4335 0.6792 1.0469 0.071 Uiso 1 1 calc R U . . .
C3 C 0.3280(3) 0.7739(4) 0.9845(4) 0.0527(15) Uani 1 1 d . . . . .
H3 H 0.3574 0.8148 1.0158 0.063 Uiso 1 1 calc R U . . .
C4 C 0.2923(3) 0.7285(5) 1.0500(5) 0.0668(19) Uani 1 1 d . . . . .
H4 H 0.2648 0.6835 1.0311 0.080 Uiso 1 1 calc R U . . .
C5 C 0.2969(5) 0.7469(8) 1.1298(6) 0.099(3) Uani 1 1 d . . . . .
H5A H 0.3240 0.7915 1.1512 0.119 Uiso 1 1 calc R U . . .
H5B H 0.2732 0.7158 1.1666 0.119 Uiso 1 1 calc R U . . .
C6 C 0.2855(3) 0.8303(5) 0.9238(4) 0.0519(16) Uani 1 1 d . . . . .
C7 C 0.2908(3) 0.9215(5) 0.9251(5) 0.0632(18) Uani 1 1 d . . . . .
H7A H 0.3221 0.9480 0.9615 0.076 Uiso 1 1 calc R U . . .
C8 C 0.2508(4) 0.9741(5) 0.8737(5) 0.068(2) Uani 1 1 d . . . . .
H8 H 0.2551 1.0357 0.8744 0.081 Uiso 1 1 calc R U . . .
C9 C 0.2046(4) 0.9346(6) 0.8216(5) 0.0651(19) Uani 1 1 d . . . . .
C10 C 0.1979(3) 0.8450(6) 0.8177(5) 0.069(2) Uani 1 1 d . . . . .
H10 H 0.1672 0.8191 0.7801 0.082 Uiso 1 1 calc R U . . .
C11 C 0.2372(3) 0.7937(5) 0.8699(5) 0.0607(18) Uani 1 1 d . . . . .
H11 H 0.2316 0.7324 0.8695 0.073 Uiso 1 1 calc R U . . .
C12 C 0.4331(3) 0.4306(5) 1.0550(4) 0.0532(16) Uani 1 1 d . . . . .
C13 C 0.3872(3) 0.3923(5) 0.9957(5) 0.0591(18) Uani 1 1 d . . . . .
H13 H 0.3615 0.4296 0.9608 0.071 Uiso 1 1 calc R U . . .
C14 C 0.3794(3) 0.3031(5) 0.9881(5) 0.0648(19) Uani 1 1 d . . . . .
H14 H 0.3486 0.2800 0.9487 0.078 Uiso 1 1 calc R U . . .
C15 C 0.4175(3) 0.2467(5) 1.0392(5) 0.0648(19) Uani 1 1 d . . . . .
C16 C 0.4625(3) 0.2795(5) 1.0984(4) 0.063(2) Uani 1 1 d . . . . .
H16 H 0.4874 0.2411 1.1333 0.076 Uiso 1 1 calc R U . . .
C17 C 0.4705(3) 0.3719(5) 1.1056(4) 0.0549(17) Uani 1 1 d . . . . .
C18 C 0.3857(5) 0.6965(9) 0.7087(6) 0.113(4) Uani 1 1 d . . . . .
H18A H 0.4135 0.6484 0.7281 0.136 Uiso 1 1 calc R U . . .
H18B H 0.4021 0.7245 0.6597 0.136 Uiso 1 1 calc R U . . .
C19 C 0.3219(7) 0.6608(10) 0.6838(8) 0.146(5) Uani 1 1 d . . . . .
H19A H 0.3085 0.6255 0.7298 0.218 Uiso 1 1 calc R U . . .
H19B H 0.3228 0.6247 0.6335 0.218 Uiso 1 1 calc R U . . .
H19C H 0.2933 0.7093 0.6722 0.218 Uiso 1 1 calc R U . . .
C20 C 0.474(2) 0.9007(17) 0.854(2) 0.084(10) Uani 0.5 1 d D . P A 1
H20A H 0.5128 0.9090 0.8906 0.101 Uiso 0.5 1 calc R U P A 1
H20B H 0.4840 0.8716 0.8021 0.101 Uiso 0.5 1 calc R U P A 1
C21 C 0.4452(12) 0.9872(12) 0.8340(14) 0.089(7) Uani 0.6 1 d D . P A 1
H21A H 0.4052 0.9785 0.8028 0.133 Uiso 0.6 1 calc R U P A 1
H21B H 0.4716 1.0210 0.7998 0.133 Uiso 0.6 1 calc R U P A 1
H21C H 0.4401 1.0187 0.8861 0.133 Uiso 0.6 1 calc R U P A 1
C20' C 0.475(2) 0.926(2) 0.879(3) 0.104(12) Uani 0.5 1 d D . P A 2
H20C H 0.4782 0.9697 0.9240 0.124 Uiso 0.5 1 calc R U P A 2
H20D H 0.5161 0.9068 0.8656 0.124 Uiso 0.5 1 calc R U P A 2
C21' C 0.4352(19) 0.955(5) 0.802(2) 0.17(3) Uani 0.4 1 d D . P A 2
H21D H 0.3930 0.9628 0.8165 0.260 Uiso 0.4 1 calc R U P A 2
H21E H 0.4361 0.9116 0.7578 0.260 Uiso 0.4 1 calc R U P A 2
H21F H 0.4506 1.0109 0.7826 0.260 Uiso 0.4 1 calc R U P A 2
C22 C 0.3825(3) 0.9219(5) 0.4680(4) 0.0614(18) Uani 1 1 d . . . . .
C23 C 0.4173(3) 0.9934(7) 0.5190(4) 0.066(2) Uani 1 1 d . . . . .
H23 H 0.4495 0.9771 0.5597 0.079 Uiso 1 1 calc R U . . .
C24 C 0.3133(3) 0.9203(7) 0.4803(5) 0.072(2) Uani 1 1 d . . . . .
C25 C 0.3115(7) 0.8921(12) 0.5771(10) 0.077(3) Uani 0.6 1 d D U P B 1
H25 H 0.3311 0.8395 0.5955 0.092 Uiso 0.6 1 calc R U P B 1
C26 C 0.2847(8) 0.9377(13) 0.6310(11) 0.091(4) Uani 0.6 1 d D U P B 1
H26A H 0.2647 0.9906 0.6142 0.109 Uiso 0.6 1 calc R U P B 1
H26B H 0.2849 0.9183 0.6873 0.109 Uiso 0.6 1 calc R U P B 1
C25' C 0.2924(12) 0.9341(18) 0.5663(14) 0.078(4) Uani 0.4 1 d D U P B 2
H25' H 0.2524 0.9570 0.5683 0.093 Uiso 0.4 1 calc R U P B 2
C26' C 0.3231(12) 0.9182(17) 0.6381(13) 0.086(5) Uani 0.4 1 d D U P B 2
H26C H 0.3634 0.8953 0.6399 0.103 Uiso 0.4 1 calc R U P B 2
H26D H 0.3051 0.9296 0.6888 0.103 Uiso 0.4 1 calc R U P B 2
C27 C 0.2744(3) 0.8544(5) 0.4256(4) 0.0596(18) Uani 1 1 d . . . . .
C28 C 0.2821(4) 0.7635(6) 0.4357(5) 0.076(2) Uani 1 1 d . . . . .
H28 H 0.3122 0.7418 0.4768 0.091 Uiso 1 1 calc R U . . .
C29 C 0.2464(4) 0.7061(6) 0.3867(5) 0.078(2) Uani 1 1 d . . . . .
H29 H 0.2511 0.6452 0.3955 0.093 Uiso 1 1 calc R U . . .
C30 C 0.2033(3) 0.7368(6) 0.3242(5) 0.066(2) Uani 1 1 d . . . . .
C31 C 0.1940(3) 0.8257(5) 0.3132(4) 0.0617(18) Uani 1 1 d . . . . .
H31 H 0.1634 0.8465 0.2723 0.074 Uiso 1 1 calc R U . . .
C32 C 0.2303(3) 0.8845(6) 0.3636(5) 0.0642(19) Uani 1 1 d . . . . .
H32 H 0.2248 0.9453 0.3554 0.077 Uiso 1 1 calc R U . . .
C33 C 0.4327(3) 1.2189(6) 0.5541(4) 0.0606(19) Uani 1 1 d . . . . .
C34 C 0.3863(3) 1.2555(7) 0.4950(5) 0.071(2) Uani 1 1 d . . . . .
H34 H 0.3612 1.2170 0.4605 0.085 Uiso 1 1 calc R U . . .
C35 C 0.3766(4) 1.3436(7) 0.4863(5) 0.073(2) Uani 1 1 d . . . . .
H35 H 0.3453 1.3654 0.4470 0.087 Uiso 1 1 calc R U . . .
C36 C 0.4144(4) 1.4016(6) 0.5373(5) 0.072(2) Uani 1 1 d . . . . .
C37 C 0.4607(4) 1.3702(7) 0.5933(5) 0.073(2) Uani 1 1 d . . . . .
H37 H 0.4862 1.4102 0.6254 0.088 Uiso 1 1 calc R U . . .
C38 C 0.4709(3) 1.2818(7) 0.6041(4) 0.068(2) Uani 1 1 d . . . . .
C39 C 0.3557(11) 1.0411(15) 0.2382(13) 0.104(5) Uani 0.6 1 d D U P C 1
H39A H 0.3956 1.0317 0.2154 0.125 Uiso 0.6 1 calc R U P C 1
H39B H 0.3519 1.1036 0.2520 0.125 Uiso 0.6 1 calc R U P C 1
C40 C 0.3012(9) 1.0120(14) 0.1716(10) 0.101(4) Uani 0.6 1 d D U P C 1
H40A H 0.3070 0.9511 0.1558 0.152 Uiso 0.6 1 calc R U P C 1
H40B H 0.3009 1.0490 0.1217 0.152 Uiso 0.6 1 calc R U P C 1
H40C H 0.2621 1.0180 0.1963 0.152 Uiso 0.6 1 calc R U P C 1
C41 C 0.4358(11) 0.7637(15) 0.2981(12) 0.100(5) Uani 0.6 1 d D U P D 1
H41A H 0.4771 0.7895 0.2969 0.120 Uiso 0.6 1 calc R U P D 1
H41B H 0.4238 0.7377 0.2424 0.120 Uiso 0.6 1 calc R U P D 1
C42 C 0.4373(10) 0.6919(12) 0.3667(10) 0.098(4) Uani 0.6 1 d D U P D 1
H42A H 0.4561 0.7153 0.4198 0.147 Uiso 0.6 1 calc R U P D 1
H42B H 0.4614 0.6422 0.3497 0.147 Uiso 0.6 1 calc R U P D 1
H42C H 0.3955 0.6728 0.3738 0.147 Uiso 0.6 1 calc R U P D 1
C39' C 0.3592(18) 1.000(2) 0.216(2) 0.103(5) Uani 0.4 1 d . U P C 2
H39C H 0.4005 1.0216 0.2068 0.123 Uiso 0.4 1 calc R U P C 2
H39D H 0.3513 0.9447 0.1843 0.123 Uiso 0.4 1 calc R U P C 2
C40' C 0.3170(17) 1.058(2) 0.1959(19) 0.117(6) Uani 0.4 1 d D U P C 2
H40D H 0.2774 1.0364 0.2116 0.176 Uiso 0.4 1 calc R U P C 2
H40E H 0.3143 1.0680 0.1353 0.176 Uiso 0.4 1 calc R U P C 2
H40F H 0.3275 1.1121 0.2257 0.176 Uiso 0.4 1 calc R U P C 2
C41' C 0.4521(18) 0.775(2) 0.331(2) 0.099(5) Uani 0.4 1 d . U P D 2
H41C H 0.4814 0.7899 0.2894 0.119 Uiso 0.4 1 calc R U P D 2
H41D H 0.4724 0.7832 0.3880 0.119 Uiso 0.4 1 calc R U P D 2
C42' C 0.4297(16) 0.690(2) 0.3190(19) 0.101(5) Uani 0.4 1 d . U P D 2
H42D H 0.4023 0.6758 0.3622 0.152 Uiso 0.4 1 calc R U P D 2
H42E H 0.4642 0.6486 0.3231 0.152 Uiso 0.4 1 calc R U P D 2
H42F H 0.4072 0.6846 0.2634 0.152 Uiso 0.4 1 calc R U P D 2
H2A H 0.466(2) 0.547(3) 1.087(3) 0.029(15) Uiso 1 1 d D . . . .
H6 H 0.465(2) 1.109(3) 0.603(3) 0.026(14) Uiso 1 1 d D . . . .
H24 H 0.299(3) 0.980(5) 0.466(4) 0.06(2) Uiso 1 1 d . . . . .

loop_
_atom_site_aniso_label
_atom_site_aniso_U_11
_atom_site_aniso_U_22
_atom_site_aniso_U_33
_atom_site_aniso_U_23
_atom_site_aniso_U_13
_atom_site_aniso_U_12
Br1 0.1006(7) 0.1056(8) 0.0941(7) 0.0282(6) -0.0039(5) 0.0257(6)
Br2 0.0904(6) 0.0970(7) 0.0895(6) -0.0298(5) 0.0089(4) -0.0236(5)
P1 0.0583(10) 0.0601(11) 0.0629(11) 0.0108(8) 0.0125(8) 0.0035(9)
P2 0.0525(10) 0.0943(14) 0.0486(10) -0.0063(9) 0.0044(7) -0.0113(10)
F1 0.065(2) 0.052(2) 0.064(2) -0.0010(17) -0.0019(16) -0.0061(18)
F2 0.075(3) 0.095(3) 0.069(2) 0.002(2) -0.0122(19) 0.004(2)
N1 0.058(3) 0.066(4) 0.054(3) 0.012(3) 0.008(2) 0.009(3)
N2 0.052(3) 0.064(4) 0.060(4) 0.014(3) -0.004(3) 0.001(3)
N3 0.100(5) 0.062(4) 0.083(5) 0.008(4) 0.018(4) 0.006(4)
N4 0.063(4) 0.087(5) 0.062(4) 0.016(4) 0.007(3) 0.002(4)
N5 0.051(3) 0.107(6) 0.053(3) -0.025(4) -0.001(2) -0.018(4)
N6 0.049(4) 0.101(6) 0.055(4) -0.016(4) 0.001(3) -0.006(3)
N7 0.122(7) 0.103(7) 0.082(5) -0.018(5) 0.017(5) -0.016(6)
N8 0.055(4) 0.121(7) 0.061(4) -0.031(5) 0.007(3) -0.010(5)
O1 0.059(3) 0.088(4) 0.079(3) 0.021(3) 0.019(2) 0.017(3)
O2 0.080(3) 0.080(3) 0.077(3) 0.022(3) 0.013(2) 0.018(3)
O3 0.085(4) 0.066(3) 0.119(4) 0.004(3) 0.040(3) -0.018(3)
O4 0.134(6) 0.070(4) 0.128(6) -0.007(4) -0.006(5) -0.017(4)
O5 0.154(7) 0.073(4) 0.140(6) 0.015(4) -0.004(5) 0.027(4)
O6 0.061(3) 0.120(5) 0.083(4) 0.032(4) -0.011(3) 0.013(3)
O7 0.089(4) 0.104(5) 0.096(4) 0.015(4) -0.033(3) -0.013(4)
O8 0.060(3) 0.146(6) 0.063(3) -0.007(3) 0.008(2) -0.022(3)
O9 0.069(3) 0.114(4) 0.060(3) 0.018(3) -0.001(2) -0.014(3)
O10 0.078(4) 0.107(4) 0.072(3) -0.019(3) 0.011(2) -0.003(3)
O11 0.155(7) 0.112(6) 0.115(6) 0.008(5) -0.016(5) 0.008(5)
O12 0.166(8) 0.105(6) 0.146(7) -0.020(5) -0.024(6) -0.016(6)
O13 0.068(4) 0.132(6) 0.086(4) -0.037(4) -0.005(3) -0.033(4)
O14 0.092(5) 0.107(5) 0.114(5) -0.025(4) -0.040(4) -0.006(4)
C1 0.054(4) 0.052(4) 0.058(4) 0.002(3) 0.000(3) -0.002(3)
C2 0.049(4) 0.066(5) 0.062(4) 0.005(4) 0.009(3) -0.002(4)
C3 0.050(4) 0.056(4) 0.051(3) -0.005(3) 0.003(3) -0.008(3)
C4 0.063(4) 0.066(5) 0.072(5) 0.004(4) 0.010(3) 0.001(4)
C5 0.125(8) 0.114(8) 0.061(6) 0.004(5) 0.025(5) -0.009(7)
C6 0.048(3) 0.061(4) 0.048(3) 0.005(3) 0.010(3) -0.002(3)
C7 0.067(4) 0.055(4) 0.068(4) -0.008(3) 0.005(3) -0.005(4)
C8 0.077(5) 0.052(4) 0.074(5) 0.013(4) 0.010(4) 0.000(4)
C9 0.066(5) 0.071(5) 0.059(4) 0.001(4) 0.011(3) 0.016(4)
C10 0.053(4) 0.082(6) 0.071(5) -0.004(4) 0.005(3) 0.004(4)
C11 0.055(4) 0.052(4) 0.075(5) -0.003(3) 0.003(3) -0.004(3)
C12 0.048(4) 0.060(4) 0.053(4) 0.015(3) 0.017(3) 0.001(3)
C13 0.048(4) 0.071(5) 0.058(4) 0.015(4) 0.006(3) 0.007(3)
C14 0.061(4) 0.072(5) 0.062(4) 0.003(4) 0.008(3) -0.001(4)
C15 0.066(4) 0.066(5) 0.065(5) 0.015(4) 0.017(4) 0.008(4)
C16 0.061(4) 0.073(5) 0.058(4) 0.026(4) 0.021(3) 0.024(4)
C17 0.042(4) 0.073(5) 0.050(4) 0.016(3) 0.009(3) 0.008(3)
C18 0.109(8) 0.162(10) 0.068(5) -0.015(6) 0.007(5) 0.019(7)
C19 0.185(14) 0.152(11) 0.102(8) -0.020(8) 0.027(8) -0.033(11)
C20 0.096(17) 0.028(12) 0.14(3) -0.022(12) 0.05(2) -0.022(12)
C21 0.109(15) 0.067(10) 0.089(14) 0.027(9) 0.005(11) -0.028(10)
C20' 0.096(17) 0.07(3) 0.15(3) -0.02(2) 0.03(2) -0.02(2)
C21' 0.08(2) 0.32(8) 0.12(3) 0.00(4) 0.01(2) 0.06(4)
C22 0.050(4) 0.085(5) 0.049(4) -0.002(4) 0.002(3) 0.000(4)
C23 0.053(4) 0.096(7) 0.048(4) -0.011(4) -0.001(3) -0.006(4)
C24 0.052(4) 0.111(7) 0.054(4) -0.012(4) 0.006(3) -0.017(5)
C25 0.075(8) 0.099(10) 0.058(6) -0.011(7) 0.010(6) 0.008(7)
C26 0.086(9) 0.110(10) 0.077(7) -0.009(7) 0.017(7) 0.010(8)
C25' 0.075(9) 0.097(11) 0.062(7) -0.014(8) 0.014(7) 0.005(8)
C26' 0.087(10) 0.100(11) 0.071(8) -0.009(8) 0.008(8) 0.006(9)
C27 0.051(4) 0.079(5) 0.050(4) -0.002(3) 0.014(3) -0.008(3)
C28 0.066(5) 0.096(6) 0.064(5) 0.012(5) -0.007(3) -0.016(5)
C29 0.078(5) 0.076(5) 0.079(5) 0.012(4) 0.008(4) -0.008(4)
C30 0.057(4) 0.076(6) 0.067(5) -0.014(4) 0.015(3) -0.010(4)
C31 0.053(4) 0.073(5) 0.058(4) -0.009(4) 0.001(3) 0.002(4)
C32 0.050(4) 0.078(5) 0.064(4) -0.003(4) 0.003(3) 0.000(4)
C33 0.052(4) 0.087(6) 0.044(4) -0.018(4) 0.012(3) -0.010(4)
C34 0.052(4) 0.107(7) 0.053(4) -0.020(4) 0.008(3) -0.017(4)
C35 0.068(5) 0.090(6) 0.062(5) -0.010(4) 0.013(3) -0.002(4)
C36 0.078(6) 0.091(6) 0.050(4) -0.010(4) 0.019(4) -0.002(5)
C37 0.066(5) 0.095(7) 0.060(5) -0.027(5) 0.013(4) -0.015(4)
C38 0.050(4) 0.111(7) 0.045(4) -0.023(4) 0.010(3) -0.012(4)
C39 0.121(9) 0.117(13) 0.070(9) 0.021(9) -0.020(7) -0.027(11)
C40 0.131(10) 0.106(12) 0.061(8) 0.005(8) -0.025(7) -0.022(10)
C41 0.101(11) 0.104(8) 0.096(12) -0.033(10) 0.024(9) 0.006(8)
C42 0.115(10) 0.087(7) 0.093(11) -0.035(9) 0.016(10) 0.007(8)
C39' 0.123(9) 0.111(14) 0.069(10) 0.021(9) -0.018(8) -0.027(11)
C40' 0.139(11) 0.126(14) 0.083(11) 0.023(10) -0.013(9) -0.022(12)
C41' 0.104(11) 0.104(8) 0.093(12) -0.033(11) 0.028(10) 0.005(8)
C42' 0.110(11) 0.098(9) 0.097(13) -0.031(12) 0.019(12) -0.002(9)

loop_
_atom_type_symbol
_atom_type_description
_atom_type_scat_dispersion_real
_atom_type_scat_dispersion_imag
_atom_type_scat_source
C C 0.0033 0.0016 'International Tables Vol C Tables 4.2.6.8 and 6.1.1.4'
H H 0.0000 0.0000 'International Tables Vol C Tables 4.2.6.8 and 6.1.1.4'
N N 0.0061 0.0033 'International Tables Vol C Tables 4.2.6.8 and 6.1.1.4'
O O 0.0106 0.0060 'International Tables Vol C Tables 4.2.6.8 and 6.1.1.4'
F F 0.0171 0.0103 'International Tables Vol C Tables 4.2.6.8 and 6.1.1.4'
P P 0.1023 0.0942 'International Tables Vol C Tables 4.2.6.8 and 6.1.1.4'
Br Br -0.2901 2.4595 'International Tables Vol C Tables 4.2.6.8 and 6.1.1.4'

loop_
_geom_angle_atom_site_label_1
_geom_angle_atom_site_label_2
_geom_angle_atom_site_label_3
_geom_angle
O1 P1 O3 116.0(3)
O1 P1 O2 114.5(3)
O3 P1 O2 104.8(3)
O1 P1 C1 113.0(3)
O3 P1 C1 100.4(3)
O2 P1 C1 106.7(3)
O8 P2 O9 116.8(4)
O8 P2 O10 114.9(4)
O9 P2 O10 104.1(3)
O8 P2 C22 112.5(3)
O9 P2 C22 101.0(3)
O10 P2 C22 106.1(3)
C2 N1 N2 119.7(7)
C12 N2 N1 118.4(6)
C12 N2 H2A 127(4)
N1 N2 H2A 113(4)
O4 N3 O5 123.8(8)
O4 N3 C15 119.1(7)
O5 N3 C15 117.1(8)
O7 N4 O6 122.4(8)
O7 N4 C17 119.0(7)
O6 N4 C17 118.7(8)
C23 N5 N6 114.6(7)
C33 N6 N5 119.4(7)
C33 N6 H6 120(4)
N5 N6 H6 120(4)
O11 N7 O12 125.4(11)
O11 N7 C36 116.7(9)
O12 N7 C36 117.8(10)
O14 N8 O13 122.3(8)
O14 N8 C38 119.3(8)
O13 N8 C38 118.3(9)
C18 O2 P1 121.1(6)
C20 O3 P1 116.3(12)
P1 O3 C20' 135.5(16)
C39 O9 P2 124.7(11)
P2 O9 C39' 110.1(14)
C41 O10 P2 128.0(9)
P2 O10 C41' 108.6(12)
F1 C1 C2 107.2(6)
F1 C1 C3 109.2(5)
C2 C1 C3 110.5(5)
F1 C1 P1 105.3(4)
C2 C1 P1 106.6(4)
C3 C1 P1 117.5(5)
N1 C2 C1 118.8(7)
N1 C2 H2 120.6
C1 C2 H2 120.6
C4 C3 C6 111.6(5)
C4 C3 C1 110.4(6)
C6 C3 C1 114.2(5)
C4 C3 H3 106.7
C6 C3 H3 106.7
C1 C3 H3 106.7
C5 C4 C3 125.0(8)
C5 C4 H4 117.5
C3 C4 H4 117.5
C4 C5 H5A 120.0
C4 C5 H5B 120.0
H5A C5 H5B 120.0
C7 C6 C11 117.4(7)
C7 C6 C3 120.2(6)
C11 C6 C3 122.2(6)
C8 C7 C6 121.2(7)
C8 C7 H7A 119.4
C6 C7 H7A 119.4
C9 C8 C7 118.9(7)
C9 C8 H8 120.6
C7 C8 H8 120.6
C10 C9 C8 122.0(7)
C10 C9 Br1 118.9(6)
C8 C9 Br1 119.1(6)
C9 C10 C11 118.6(7)
C9 C10 H10 120.7
C11 C10 H10 120.7
C10 C11 C6 121.9(7)
C10 C11 H11 119.0
C6 C11 H11 119.0
N2 C12 C17 123.6(7)
N2 C12 C13 119.7(6)
C17 C12 C13 116.7(7)
C14 C13 C12 122.3(7)
C14 C13 H13 118.8
C12 C13 H13 118.8
C13 C14 C15 119.5(7)
C13 C14 H14 120.2
C15 C14 H14 120.2
C16 C15 C14 121.1(8)
C16 C15 N3 120.1(7)
C14 C15 N3 118.8(7)
C15 C16 C17 119.0(6)
C15 C16 H16 120.5
C17 C16 H16 120.5
C12 C17 C16 121.4(7)
C12 C17 N4 123.1(7)
C16 C17 N4 115.5(6)
O2 C18 C19 109.0(9)
O2 C18 H18A 109.9
C19 C18 H18A 109.9
O2 C18 H18B 109.9
C19 C18 H18B 109.9
H18A C18 H18B 108.3
C18 C19 H19A 109.5
C18 C19 H19B 109.5
H19A C19 H19B 109.5
C18 C19 H19C 109.5
H19A C19 H19C 109.5
H19B C19 H19C 109.5
C21 C20 O3 110(3)
C21 C20 H20A 109.7
O3 C20 H20A 109.7
C21 C20 H20B 109.7
O3 C20 H20B 109.7
H20A C20 H20B 108.2
C20 C21 H21A 109.5
C20 C21 H21B 109.5
H21A C21 H21B 109.5
C20 C21 H21C 109.5
H21A C21 H21C 109.5
H21B C21 H21C 109.5
C21' C20' O3 95(4)
C21' C20' H20C 112.8
O3 C20' H20C 112.8
C21' C20' H20D 112.8
O3 C20' H20D 112.8
H20C C20' H20D 110.2
C20' C21' H21D 109.5
C20' C21' H21E 109.5
H21D C21' H21E 109.5
C20' C21' H21F 109.5
H21D C21' H21F 109.5
H21E C21' H21F 109.5
F2 C22 C23 106.1(6)
F2 C22 C24 108.6(7)
C23 C22 C24 112.9(6)
F2 C22 P2 102.8(4)
C23 C22 P2 108.3(5)
C24 C22 P2 117.0(4)
N5 C23 C22 122.5(7)
N5 C23 H23 118.7
C22 C23 H23 118.7
C25' C24 C27 114.5(12)
C25' C24 C22 119.8(11)
C27 C24 C22 115.7(7)
C27 C24 C25 108.1(9)
C22 C24 C25 103.6(7)
C25' C24 H24 88(4)
C27 C24 H24 109(4)
C22 C24 H24 105(4)
C25 C24 H24 116(4)
C26 C25 C24 123.2(17)
C26 C25 H25 118.4
C24 C25 H25 118.4
C25 C26 H26A 120.0
C25 C26 H26B 120.0
H26A C26 H26B 120.0
C26' C25' C24 127(2)
C26' C25' H25' 116.3
C24 C25' H25' 116.3
C25' C26' H26C 120.0
C25' C26' H26D 120.0
H26C C26' H26D 120.0
C32 C27 C28 118.3(7)
C32 C27 C24 119.8(8)
C28 C27 C24 121.9(7)
C29 C28 C27 120.7(7)
C29 C28 H28 119.6
C27 C28 H28 119.6
C28 C29 C30 120.4(8)
C28 C29 H29 119.8
C30 C29 H29 119.8
C31 C30 C29 120.4(7)
C31 C30 Br2 119.1(6)
C29 C30 Br2 120.4(7)
C30 C31 C32 119.2(7)
C30 C31 H31 120.4
C32 C31 H31 120.4
C27 C32 C31 120.9(8)
C27 C32 H32 119.6
C31 C32 H32 119.6
N6 C33 C34 121.6(7)
N6 C33 C38 122.5(8)
C34 C33 C38 115.9(8)
C35 C34 C33 122.9(8)
C35 C34 H34 118.6
C33 C34 H34 118.6
C34 C35 C36 118.8(8)
C34 C35 H35 120.6
C36 C35 H35 120.6
C37 C36 C35 120.6(9)
C37 C36 N7 120.6(8)
C35 C36 N7 118.8(8)
C36 C37 C38 121.7(8)
C36 C37 H37 119.1
C38 C37 H37 119.1
C37 C38 C33 120.0(8)
C37 C38 N8 118.3(7)
C33 C38 N8 121.7(9)
O9 C39 C40 106.9(15)
O9 C39 H39A 110.3
C40 C39 H39A 110.3
O9 C39 H39B 110.3
C40 C39 H39B 110.3
H39A C39 H39B 108.6
C39 C40 H40A 109.5
C39 C40 H40B 109.5
H40A C40 H40B 109.5
C39 C40 H40C 109.5
H40A C40 H40C 109.5
H40B C40 H40C 109.5
O10 C41 C42 110.0(17)
O10 C41 H41A 109.7
C42 C41 H41A 109.7
O10 C41 H41B 109.7
C42 C41 H41B 109.7
H41A C41 H41B 108.2
C41 C42 H42A 109.5
C41 C42 H42B 109.5
H42A C42 H42B 109.5
C41 C42 H42C 109.5
H42A C42 H42C 109.5
H42B C42 H42C 109.5
C40' C39' O9 101(3)
C40' C39' H39C 111.6
O9 C39' H39C 111.6
C40' C39' H39D 111.6
O9 C39' H39D 111.6
H39C C39' H39D 109.4
C39' C40' H40D 109.5
C39' C40' H40E 109.5
H40D C40' H40E 109.5
C39' C40' H40F 109.5
H40D C40' H40F 109.5
H40E C40' H40F 109.5
C42' C41' O10 103(3)
C42' C41' H41C 111.2
O10 C41' H41C 111.2
C42' C41' H41D 111.2
O10 C41' H41D 111.2
H41C C41' H41D 109.1
C41' C42' H42D 109.5
C41' C42' H42E 109.5
H42D C42' H42E 109.5
C41' C42' H42F 109.5
H42D C42' H42F 109.5
H42E C42' H42F 109.5

loop_
_geom_bond_atom_site_label_1
_geom_bond_atom_site_label_2
_geom_bond_distance
Br1 C9 1.907(7)
Br2 C30 1.906(7)
P1 O1 1.457(5)
P1 O3 1.536(6)
P1 O2 1.546(5)
P1 C1 1.850(7)
P2 O8 1.454(6)
P2 O9 1.543(6)
P2 O10 1.558(6)
P2 C22 1.860(7)
F1 C1 1.389(7)
F2 C22 1.413(9)
N1 C2 1.236(10)
N1 N2 1.376(8)
N2 C12 1.334(10)
N2 H2A 0.81(3)
N3 O4 1.210(9)
N3 O5 1.213(10)
N3 C15 1.453(11)
N4 O7 1.205(10)
N4 O6 1.226(9)
N4 C17 1.435(10)
N5 C23 1.249(11)
N5 N6 1.377(9)
N6 C33 1.349(11)
N6 H6 0.84(3)
N7 O11 1.205(11)
N7 O12 1.211(11)
N7 C36 1.457(13)
N8 O14 1.211(11)
N8 O13 1.211(9)
N8 C38 1.441(11)
O2 C18 1.457(12)
O3 C20 1.47(5)
O3 C20' 1.58(5)
O9 C39 1.45(2)
O9 C39' 1.58(4)
O10 C41 1.49(3)
O10 C41' 1.59(4)
C1 C2 1.507(10)
C1 C3 1.530(10)
C2 H2 0.9300
C3 C4 1.501(10)
C3 C6 1.518(9)
C3 H3 0.9800
C4 C5 1.277(11)
C4 H4 0.9300
C5 H5A 0.9300
C5 H5B 0.9300
C6 C7 1.376(10)
C6 C11 1.391(9)
C7 C8 1.376(10)
C7 H7A 0.9300
C8 C9 1.361(11)
C8 H8 0.9300
C9 C10 1.357(12)
C10 C11 1.360(11)
C10 H10 0.9300
C11 H11 0.9300
C12 C17 1.394(10)
C12 C13 1.414(10)
C13 C14 1.356(11)
C13 H13 0.9300
C14 C15 1.383(11)
C14 H14 0.9300
C15 C16 1.371(11)
C16 C17 1.403(11)
C16 H16 0.9300
C18 C19 1.490(16)
C18 H18A 0.9700
C18 H18B 0.9700
C19 H19A 0.9600
C19 H19B 0.9600
C19 H19C 0.9600
C20 C21 1.46(2)
C20 H20A 0.9700
C20 H20B 0.9700
C21 H21A 0.9600
C21 H21B 0.9600
C21 H21C 0.9600
C20' C21' 1.48(3)
C20' H20C 0.9700
C20' H20D 0.9700
C21' H21D 0.9600
C21' H21E 0.9600
C21' H21F 0.9600
C22 C23 1.499(11)
C22 C24 1.518(10)
C23 H23 0.9300
C24 C25' 1.47(3)
C24 C27 1.511(10)
C24 C25 1.580(18)
C24 H24 0.98(7)
C25 C26 1.267(18)
C25 H25 0.9300
C26 H26A 0.9300
C26 H26B 0.9300
C25' C26' 1.28(2)
C25' H25' 0.9300
C26' H26C 0.9300
C26' H26D 0.9300
C27 C32 1.372(10)
C27 C28 1.384(12)
C28 C29 1.349(12)
C28 H28 0.9300
C29 C30 1.365(11)
C29 H29 0.9300
C30 C31 1.360(11)
C31 C32 1.380(10)
C31 H31 0.9300
C32 H32 0.9300
C33 C34 1.412(11)
C33 C38 1.437(11)
C34 C35 1.346(13)
C34 H34 0.9300
C35 C36 1.394(12)
C35 H35 0.9300
C36 C37 1.352(12)
C37 C38 1.355(13)
C37 H37 0.9300
C39 C40 1.560(19)
C39 H39A 0.9700
C39 H39B 0.9700
C40 H40A 0.9600
C40 H40B 0.9600
C40 H40C 0.9600
C41 C42 1.52(2)
C41 H41A 0.9700
C41 H41B 0.9700
C42 H42A 0.9600
C42 H42B 0.9600
C42 H42C 0.9600
C39' C40' 1.28(5)
C39' H39C 0.9700
C39' H39D 0.9700
C40' H40D 0.9600
C40' H40E 0.9600
C40' H40F 0.9600
C41' C42' 1.38(5)
C41' H41C 0.9700
C41' H41D 0.9700
C42' H42D 0.9600
C42' H42E 0.9600
C42' H42F 0.9600

loop_
_geom_torsion_atom_site_label_1
_geom_torsion_atom_site_label_2
_geom_torsion_atom_site_label_3
_geom_torsion_atom_site_label_4
_geom_torsion
C2 N1 N2 C12 179.7(6)
C23 N5 N6 C33 177.8(7)
O1 P1 O2 C18 24.1(8)
O3 P1 O2 C18 152.4(7)
C1 P1 O2 C18 -101.7(7)
O1 P1 O3 C20 56.3(17)
O2 P1 O3 C20 -71.0(17)
C1 P1 O3 C20 178.5(17)
O1 P1 O3 C20' 51(2)
O2 P1 O3 C20' -76(2)
C1 P1 O3 C20' 173(2)
O8 P2 O9 C39 33.0(10)
O10 P2 O9 C39 -94.8(10)
C22 P2 O9 C39 155.3(10)
O8 P2 O9 C39' 59.0(14)
O10 P2 O9 C39' -68.8(14)
C22 P2 O9 C39' -178.7(14)
O8 P2 O10 C41 19.4(11)
O9 P2 O10 C41 148.4(11)
C22 P2 O10 C41 -105.6(11)
O8 P2 O10 C41' 33.2(15)
O9 P2 O10 C41' 162.2(14)
C22 P2 O10 C41' -91.8(15)
O1 P1 C1 F1 -89.4(5)
O3 P1 C1 F1 146.3(4)
O2 P1 C1 F1 37.3(5)
O1 P1 C1 C2 24.2(6)
O3 P1 C1 C2 -100.0(5)
O2 P1 C1 C2 150.9(5)
O1 P1 C1 C3 148.8(5)
O3 P1 C1 C3 24.5(5)
O2 P1 C1 C3 -84.5(5)
N2 N1 C2 C1 178.0(6)
F1 C1 C2 N1 5.8(9)
C3 C1 C2 N1 124.7(7)
P1 C1 C2 N1 -106.5(6)
F1 C1 C3 C4 66.1(6)
C2 C1 C3 C4 -51.5(7)
P1 C1 C3 C4 -174.1(4)
F1 C1 C3 C6 -60.7(7)
C2 C1 C3 C6 -178.3(6)
P1 C1 C3 C6 59.1(7)
C6 C3 C4 C5 -110.9(9)
C1 C3 C4 C5 120.9(9)
C4 C3 C6 C7 112.3(7)
C1 C3 C6 C7 -121.6(7)
C4 C3 C6 C11 -62.8(8)
C1 C3 C6 C11 63.3(8)
C11 C6 C7 C8 -1.4(11)
C3 C6 C7 C8 -176.7(6)
C6 C7 C8 C9 0.9(12)
C7 C8 C9 C10 -1.5(12)
C7 C8 C9 Br1 -178.8(6)
C8 C9 C10 C11 2.5(13)
Br1 C9 C10 C11 179.9(5)
C9 C10 C11 C6 -3.1(12)
C7 C6 C11 C10 2.5(11)
C3 C6 C11 C10 177.7(7)
N1 N2 C12 C17 175.6(6)
N1 N2 C12 C13 -3.6(10)
N2 C12 C13 C14 179.6(7)
C17 C12 C13 C14 0.3(11)
C12 C13 C14 C15 -0.4(12)
C13 C14 C15 C16 0.9(12)
C13 C14 C15 N3 179.2(7)
O4 N3 C15 C16 172.4(8)
O5 N3 C15 C16 -6.0(12)
O4 N3 C15 C14 -6.0(12)
O5 N3 C15 C14 175.7(8)
C14 C15 C16 C17 -1.2(11)
N3 C15 C16 C17 -179.5(6)
N2 C12 C17 C16 -179.9(6)
C13 C12 C17 C16 -0.6(10)
N2 C12 C17 N4 -0.9(11)
C13 C12 C17 N4 178.4(6)
C15 C16 C17 C12 1.1(11)
C15 C16 C17 N4 -178.0(6)
O7 N4 C17 C12 8.2(11)
O6 N4 C17 C12 -172.1(7)
O7 N4 C17 C16 -172.7(7)
O6 N4 C17 C16 7.0(10)
P1 O2 C18 C19 122.5(9)
P1 O3 C20 C21 131.1(17)
C20' O3 C20 C21 -60(7)
C20 O3 C20' C21' 66(8)
P1 O3 C20' C21' 80(3)
O8 P2 C22 F2 -80.9(5)
O9 P2 C22 F2 153.8(4)
O10 P2 C22 F2 45.5(5)
O8 P2 C22 C23 31.1(7)
O9 P2 C22 C23 -94.1(6)
O10 P2 C22 C23 157.6(5)
O8 P2 C22 C24 160.2(7)
O9 P2 C22 C24 34.9(7)
O10 P2 C22 C24 -73.4(7)
N6 N5 C23 C22 179.4(6)
F2 C22 C23 N5 -179.5(7)
C24 C22 C23 N5 -60.6(10)
P2 C22 C23 N5 70.7(9)
F2 C22 C24 C25' 76.7(15)
C23 C22 C24 C25' -40.7(16)
P2 C22 C24 C25' -167.5(13)
F2 C22 C24 C27 -67.1(8)
C23 C22 C24 C27 175.5(7)
P2 C22 C24 C27 48.7(10)
F2 C22 C24 C25 51.1(9)
C23 C22 C24 C25 -66.4(11)
P2 C22 C24 C25 166.8(8)
C25' C24 C25 C26 -4(2)
C27 C24 C25 C26 -112.4(18)
C22 C24 C25 C26 124.3(17)
C27 C24 C25' C26' 118(3)
C22 C24 C25' C26' -26(4)
C25 C24 C25' C26' 35(2)
C25' C24 C27 C32 100.9(13)
C22 C24 C27 C32 -113.4(8)
C25 C24 C27 C32 130.9(9)
C25' C24 C27 C28 -79.4(14)
C22 C24 C27 C28 66.3(10)
C25 C24 C27 C28 -49.3(11)
C32 C27 C28 C29 -1.0(12)
C24 C27 C28 C29 179.3(7)
C27 C28 C29 C30 2.1(13)
C28 C29 C30 C31 -3.0(13)
C28 C29 C30 Br2 179.6(6)
C29 C30 C31 C32 2.7(12)
Br2 C30 C31 C32 -179.9(5)
C28 C27 C32 C31 0.8(11)
C24 C27 C32 C31 -179.5(7)
C30 C31 C32 C27 -1.6(11)
N5 N6 C33 C34 2.1(11)
N5 N6 C33 C38 -176.8(6)
N6 C33 C34 C35 179.6(7)
C38 C33 C34 C35 -1.4(11)
C33 C34 C35 C36 0.5(12)
C34 C35 C36 C37 1.2(12)
C34 C35 C36 N7 -178.7(7)
O11 N7 C36 C37 -171.6(9)
O12 N7 C36 C37 4.1(14)
O11 N7 C36 C35 8.3(13)
O12 N7 C36 C35 -176.0(9)
C35 C36 C37 C38 -2.0(12)
N7 C36 C37 C38 177.9(8)
C36 C37 C38 C33 1.0(12)
C36 C37 C38 N8 -179.2(7)
N6 C33 C38 C37 179.6(7)
C34 C33 C38 C37 0.7(11)
N6 C33 C38 N8 -0.1(11)
C34 C33 C38 N8 -179.1(6)
O14 N8 C38 C37 173.8(8)
O13 N8 C38 C37 -8.7(11)
O14 N8 C38 C33 -6.5(11)
O13 N8 C38 C33 171.1(7)
P2 O9 C39 C40 123.9(15)
C39' O9 C39 C40 60(4)
P2 O10 C41 C42 102.4(17)
C41' O10 C41 C42 67(5)
C39 O9 C39' C40' -44(3)
P2 O9 C39' C40' -172(2)
C41 O10 C41' C42' -47(4)
P2 O10 C41' C42' 162(2)
